data_4028123
loop_
_publ_author_name
'Hyo-Jun Lee'
'Chang-Woo Cho'

_publ_section_title
;
 Cinchona-Based Primary Amine-Catalyzed Asymmetric Cascade
 Aza-Michael-Aldol Reactions of Enones with
 2-(1H-Pyrrol-2-yl)-2-oxoacetates: Synthesis of Chiral Pyrrolizines with
 Multistereocenters
;
_journal_name_full 'Journal of Organic Chemistry'
_journal_page_first 3306
_journal_page_last 3312
_journal_paper_doi 10.1021/jo4001614
_journal_volume 78
_journal_year 2013
_chemical_absolute_configuration ad
_chemical_formula_moiety 'C18 H18 Br2 N2 O5'
_chemical_formula_sum 'C18 H18 Br2 N2 O5'
_chemical_formula_weight 502.16
_chemical_name_systematic
; 
 ? 
;
_space_group_IT_number 19
_symmetry_cell_setting orthorhombic
_symmetry_space_group_name_Hall 'P 2ac 2ab'
_symmetry_space_group_name_H-M 'P 21 21 21'
_atom_sites_solution_hydrogens geom
_atom_sites_solution_primary direct
_atom_sites_solution_secondary difmap
_audit_creation_method SHELXTL
_cell_angle_alpha 90.00
_cell_angle_beta 90.00
_cell_angle_gamma 90.00
_cell_formula_units_Z 4
_cell_length_a 9.9911(7)
_cell_length_b 10.4994(7)
_cell_length_c 18.8049(13)
_cell_measurement_reflns_used 4963
_cell_measurement_temperature 273(2)
_cell_measurement_theta_max 26.10
_cell_measurement_theta_min 2.22
_cell_volume 1972.6(2)
_computing_cell_refinement 'Bruker SAINT'
_computing_data_collection 'Bruker SMART'
_computing_data_reduction 'Bruker SAINT'
_computing_molecular_graphics 'Bruker SHELXTL'
_computing_publication_material 'Bruker SHELXTL'
_computing_structure_refinement 'Bruker SHELXTL'
_computing_structure_solution 'Bruker SHELXTL'
_diffrn_ambient_temperature 273(2)
_diffrn_measured_fraction_theta_full 0.999
_diffrn_measured_fraction_theta_max 0.999
_diffrn_measurement_device_type 'CCD area detector'
_diffrn_measurement_method 'phi and omega scans'
_diffrn_radiation_monochromator graphite
_diffrn_radiation_source 'fine-focus sealed tube'
_diffrn_radiation_type MoK\a
_diffrn_radiation_wavelength 0.71073
_diffrn_reflns_av_R_equivalents 0.0440
_diffrn_reflns_av_sigmaI/netI 0.0717
_diffrn_reflns_limit_h_max 13
_diffrn_reflns_limit_h_min -6
_diffrn_reflns_limit_k_max 13
_diffrn_reflns_limit_k_min -13
_diffrn_reflns_limit_l_max 25
_diffrn_reflns_limit_l_min -25
_diffrn_reflns_number 14536
_diffrn_reflns_theta_full 28.28
_diffrn_reflns_theta_max 28.28
_diffrn_reflns_theta_min 2.17
_diffrn_standards_decay_% <2.0
_exptl_absorpt_coefficient_mu 4.141
_exptl_absorpt_correction_T_max 0.4768
_exptl_absorpt_correction_T_min 0.3697
_exptl_absorpt_correction_type multi-scan
_exptl_absorpt_process_details 'Bruker SADABS'
_exptl_crystal_colour colorless
_exptl_crystal_density_diffrn 1.691
_exptl_crystal_description block
_exptl_crystal_F_000 1000
_exptl_crystal_size_max 0.30
_exptl_crystal_size_mid 0.22
_exptl_crystal_size_min 0.21
_refine_diff_density_max 0.925
_refine_diff_density_min -1.018
_refine_diff_density_rms 0.123
_refine_ls_abs_structure_details 'Flack H D (1983), Acta Cryst. A39, 876-881'
_refine_ls_abs_structure_Flack 0.002(15)
_refine_ls_extinction_method none
_refine_ls_goodness_of_fit_ref 1.060
_refine_ls_hydrogen_treatment constr
_refine_ls_matrix_type full
_refine_ls_number_parameters 248
_refine_ls_number_reflns 4858
_refine_ls_number_restraints 0
_refine_ls_restrained_S_all 1.060
_refine_ls_R_factor_all 0.0951
_refine_ls_R_factor_gt 0.0415
_refine_ls_shift/su_max 0.001
_refine_ls_shift/su_mean 0.000
_refine_ls_structure_factor_coef Fsqd
_refine_ls_weighting_details 'calc w=1/[\s^2^(Fo^2^)+(0.0417P)^2^+2.6590P] where P=(Fo^2^+2Fc^2^)/3'
_refine_ls_weighting_scheme calc
_refine_ls_wR_factor_gt 0.0843
_refine_ls_wR_factor_ref 0.1268
_reflns_number_gt 2933
_reflns_number_total 4858
_reflns_threshold_expression >2sigma(I)
_cod_data_source_file jo4001614_si_002.cif
_cod_data_source_block CCWNo2-ma
_cod_database_code 4028123

loop_
_symmetry_equiv_pos_as_xyz
'x, y, z'
'-x+1/2, -y, z+1/2'
'-x, y+1/2, -z+1/2'
'x+1/2, -y+1/2, -z'

loop_
_atom_site_label
_atom_site_type_symbol
_atom_site_fract_x
_atom_site_fract_y
_atom_site_fract_z
_atom_site_U_iso_or_equiv
_atom_site_adp_type
_atom_site_occupancy
_atom_site_symmetry_multiplicity
_atom_site_calc_flag
_atom_site_refinement_flags
C1 C 0.6695(6) 0.6043(5) 0.1878(3) 0.0271(12) Uani 1 1 d .
H1 H 0.7129 0.6372 0.2307 0.032 Uiso 1 1 calc R
C2 C 0.7597(6) 0.4976(5) 0.1540(2) 0.0255(12) Uani 1 1 d .
O1 O 0.7019(4) 0.3773(3) 0.1672(2) 0.0359(10) Uani 1 1 d .
H1A H 0.7459 0.3220 0.1472 0.054 Uiso 1 1 calc R
C3 C 0.9024(7) 0.4941(5) 0.1810(3) 0.0341(13) Uani 1 1 d .
O2 O 0.9736(5) 0.4005(5) 0.1756(3) 0.0628(15) Uani 1 1 d .
O3 O 0.9441(4) 0.6019(4) 0.2099(2) 0.0400(10) Uani 1 1 d .
C4 C 1.0809(6) 0.6081(7) 0.2339(3) 0.0457(17) Uani 1 1 d .
H4A H 1.0978 0.5396 0.2665 0.069 Uiso 1 1 calc R
H4B H 1.0960 0.6880 0.2574 0.069 Uiso 1 1 calc R
H4C H 1.1400 0.6009 0.1939 0.069 Uiso 1 1 calc R
C5 C 0.7611(5) 0.5351(5) 0.0762(3) 0.0276(12) Uani 1 1 d .
C6 C 0.8025(6) 0.4907(5) 0.0110(3) 0.0326(13) Uani 1 1 d .
H6 H 0.8510 0.4167 0.0022 0.039 Uiso 1 1 calc R
C7 C 0.7576(6) 0.5783(5) -0.0396(3) 0.0350(13) Uani 1 1 d .
Br1 Br 0.77454(9) 0.56865(8) -0.13823(3) 0.0621(3) Uani 1 1 d .
C8 C 0.6929(6) 0.6742(6) -0.0032(3) 0.0370(14) Uani 1 1 d .
Br2 Br 0.59819(9) 0.81626(6) -0.03740(4) 0.0563(2) Uani 1 1 d .
N1 N 0.6965(5) 0.6480(4) 0.0669(2) 0.0286(11) Uani 1 1 d .
C9 C 0.6576(6) 0.7140(5) 0.1317(3) 0.0303(12) Uani 1 1 d .
H9 H 0.5642 0.7418 0.1280 0.036 Uiso 1 1 calc R
C10 C 0.7466(7) 0.8277(5) 0.1452(3) 0.0415(15) Uani 1 1 d .
H10A H 0.8380 0.8001 0.1485 0.062 Uiso 1 1 calc R
H10B H 0.7207 0.8680 0.1889 0.062 Uiso 1 1 calc R
H10C H 0.7378 0.8872 0.1067 0.062 Uiso 1 1 calc R
C11 C 0.5300(6) 0.5536(5) 0.2069(3) 0.0297(12) Uani 1 1 d .
H11 H 0.5398 0.4733 0.2329 0.036 Uiso 1 1 calc R
C12 C 0.4473(6) 0.6453(6) 0.2513(3) 0.0365(15) Uani 1 1 d .
H12A H 0.4355 0.7236 0.2257 0.055 Uiso 1 1 calc R
H12B H 0.4927 0.6621 0.2953 0.055 Uiso 1 1 calc R
H12C H 0.3614 0.6082 0.2610 0.055 Uiso 1 1 calc R
O4 O 0.4650(4) 0.5282(3) 0.1391(2) 0.0312(9) Uani 1 1 d .
C13 C 0.3786(6) 0.4325(5) 0.1348(3) 0.0307(12) Uani 1 1 d .
O5 O 0.3341(5) 0.3738(4) 0.1850(2) 0.0471(12) Uani 1 1 d .
C14 C 0.3440(6) 0.4037(5) 0.0589(3) 0.0303(12) Uani 1 1 d .
C15 C 0.2207(6) 0.3497(5) 0.0424(3) 0.0391(14) Uani 1 1 d .
H15 H 0.1569 0.3349 0.0775 0.047 Uiso 1 1 calc R
C16 C 0.1963(7) 0.3190(6) -0.0274(3) 0.0440(16) Uani 1 1 d .
H16 H 0.1115 0.2888 -0.0389 0.053 Uiso 1 1 calc R
N2 N 0.2852(6) 0.3294(5) -0.0798(2) 0.0383(12) Uani 1 1 d .
C17 C 0.4026(7) 0.3804(6) -0.0626(3) 0.0403(15) Uani 1 1 d .
H17 H 0.4670 0.3891 -0.0979 0.048 Uiso 1 1 calc R
C18 C 0.4331(6) 0.4210(6) 0.0053(3) 0.0375(14) Uani 1 1 d .
H18 H 0.5149 0.4602 0.0143 0.045 Uiso 1 1 calc R

loop_
_atom_site_aniso_label
_atom_site_aniso_U_11
_atom_site_aniso_U_22
_atom_site_aniso_U_33
_atom_site_aniso_U_23
_atom_site_aniso_U_13
_atom_site_aniso_U_12
C1 0.032(3) 0.028(3) 0.021(2) 0.001(2) 0.001(2) 0.002(2)
C2 0.030(3) 0.026(2) 0.020(3) 0.000(2) 0.007(2) -0.003(2)
O1 0.047(3) 0.0216(18) 0.039(2) -0.0021(16) 0.012(2) -0.0025(19)
C3 0.038(3) 0.030(3) 0.035(3) 0.001(2) 0.004(3) 0.000(3)
O2 0.046(3) 0.048(3) 0.094(4) -0.015(3) -0.010(3) 0.020(3)
O3 0.031(3) 0.043(2) 0.045(2) -0.0023(19) -0.0048(19) 0.001(2)
C4 0.034(4) 0.060(4) 0.043(4) 0.003(3) -0.010(3) 0.001(3)
C5 0.025(3) 0.028(3) 0.029(3) 0.004(2) -0.001(2) 0.001(2)
C6 0.033(3) 0.029(3) 0.035(3) -0.008(2) 0.017(3) -0.002(3)
C7 0.048(4) 0.029(3) 0.029(3) 0.001(2) -0.002(3) -0.004(3)
Br1 0.0927(6) 0.0667(5) 0.0268(3) -0.0055(3) 0.0117(4) -0.0087(5)
C8 0.046(4) 0.034(3) 0.031(3) 0.003(3) -0.004(3) -0.008(3)
Br2 0.0836(6) 0.0432(3) 0.0420(4) 0.0122(3) -0.0055(4) 0.0080(4)
N1 0.035(3) 0.028(2) 0.023(2) -0.0013(18) 0.003(2) 0.002(2)
C9 0.036(3) 0.026(3) 0.028(3) -0.002(2) 0.003(3) 0.000(2)
C10 0.064(5) 0.026(3) 0.035(3) -0.005(3) 0.009(3) -0.010(3)
C11 0.036(3) 0.027(3) 0.026(3) -0.002(2) -0.005(2) 0.002(3)
C12 0.038(4) 0.039(3) 0.032(3) -0.005(3) 0.004(3) 0.004(3)
O4 0.038(2) 0.0265(19) 0.0295(19) -0.0001(16) -0.0037(18) -0.0042(17)
C13 0.030(3) 0.026(3) 0.035(3) -0.003(3) 0.005(3) 0.001(3)
O5 0.051(3) 0.052(3) 0.038(2) 0.004(2) 0.004(2) -0.013(2)
C14 0.031(3) 0.023(3) 0.037(3) -0.003(2) 0.000(3) 0.001(2)
C15 0.039(4) 0.033(3) 0.045(3) -0.007(3) 0.004(3) -0.001(3)
C16 0.040(4) 0.028(3) 0.065(4) -0.005(3) -0.015(3) -0.003(3)
N2 0.045(3) 0.032(3) 0.038(3) -0.006(2) -0.006(3) -0.002(3)
C17 0.041(4) 0.046(3) 0.034(3) -0.003(3) 0.001(3) 0.000(3)
C18 0.036(4) 0.043(3) 0.033(3) 0.007(3) -0.011(3) -0.003(3)

loop_
_atom_type_symbol
_atom_type_description
_atom_type_scat_dispersion_real
_atom_type_scat_dispersion_imag
_atom_type_scat_source
C C 0.0033 0.0016 'International Tables Vol C Tables 4.2.6.8 and 6.1.1.4'
H H 0.0000 0.0000 'International Tables Vol C Tables 4.2.6.8 and 6.1.1.4'
N N 0.0061 0.0033 'International Tables Vol C Tables 4.2.6.8 and 6.1.1.4'
O O 0.0106 0.0060 'International Tables Vol C Tables 4.2.6.8 and 6.1.1.4'
Br Br -0.2901 2.4595 'International Tables Vol C Tables 4.2.6.8 and 6.1.1.4'

loop_
_geom_angle_atom_site_label_1
_geom_angle_atom_site_label_2
_geom_angle_atom_site_label_3
_geom_angle
C11 C1 C9 110.1(4)
C11 C1 C2 111.6(4)
C9 C1 C2 107.2(4)
C11 C1 H1 109.3
C9 C1 H1 109.3
C2 C1 H1 109.3
O1 C2 C3 107.8(4)
O1 C2 C5 114.0(4)
C3 C2 C5 108.7(4)
O1 C2 C1 109.4(4)
C3 C2 C1 114.9(4)
C5 C2 C1 102.1(4)
C2 O1 H1A 109.5
O2 C3 O3 122.8(6)
O2 C3 C2 122.8(5)
O3 C3 C2 114.4(5)
C3 O3 C4 117.8(5)
O3 C4 H4A 109.5
O3 C4 H4B 109.5
H4A C4 H4B 109.5
O3 C4 H4C 109.5
H4A C4 H4C 109.5
H4B C4 H4C 109.5
N1 C5 C6 108.9(5)
N1 C5 C2 110.3(4)
C6 C5 C2 140.8(5)
C5 C6 C7 106.6(5)
C5 C6 H6 126.7
C7 C6 H6 126.7
C8 C7 C6 107.1(5)
C8 C7 Br1 125.2(4)
C6 C7 Br1 127.7(4)
N1 C8 C7 108.9(5)
N1 C8 Br2 120.7(4)
C7 C8 Br2 130.2(4)
C8 N1 C5 108.5(4)
C8 N1 C9 135.6(5)
C5 N1 C9 115.7(4)
N1 C9 C10 111.1(4)
N1 C9 C1 101.1(4)
C10 C9 C1 115.0(5)
N1 C9 H9 109.8
C10 C9 H9 109.8
C1 C9 H9 109.8
C9 C10 H10A 109.5
C9 C10 H10B 109.5
H10A C10 H10B 109.5
C9 C10 H10C 109.5
H10A C10 H10C 109.5
H10B C10 H10C 109.5
O4 C11 C12 110.8(4)
O4 C11 C1 105.3(4)
C12 C11 C1 113.8(5)
O4 C11 H11 108.9
C12 C11 H11 108.9
C1 C11 H11 108.9
C11 C12 H12A 109.5
C11 C12 H12B 109.5
H12A C12 H12B 109.5
C11 C12 H12C 109.5
H12A C12 H12C 109.5
H12B C12 H12C 109.5
C13 O4 C11 118.9(4)
O5 C13 O4 125.2(5)
O5 C13 C14 123.6(5)
O4 C13 C14 111.1(5)
C18 C14 C15 118.0(5)
C18 C14 C13 121.9(5)
C15 C14 C13 119.9(5)
C16 C15 C14 117.8(6)
C16 C15 H15 121.1
C14 C15 H15 121.1
N2 C16 C15 124.7(6)
N2 C16 H16 117.7
C15 C16 H16 117.7
C17 N2 C16 116.3(5)
N2 C17 C18 123.0(6)
N2 C17 H17 118.5
C18 C17 H17 118.5
C14 C18 C17 120.0(6)
C14 C18 H18 120.0
C17 C18 H18 120.0

loop_
_geom_bond_atom_site_label_1
_geom_bond_atom_site_label_2
_geom_bond_distance
C1 C11 1.535(8)
C1 C9 1.566(7)
C1 C2 1.572(7)
C1 H1 0.9800
C2 O1 1.411(6)
C2 C3 1.514(9)
C2 C5 1.516(7)
O1 H1A 0.8200
C3 O2 1.217(7)
C3 O3 1.323(7)
O3 C4 1.440(7)
C4 H4A 0.9600
C4 H4B 0.9600
C4 H4C 0.9600
C5 N1 1.361(7)
C5 C6 1.376(7)
C6 C7 1.398(8)
C6 H6 0.9300
C7 C8 1.378(8)
C7 Br1 1.865(5)
C8 N1 1.347(7)
C8 Br2 1.880(6)
N1 C9 1.455(7)
C9 C10 1.510(8)
C9 H9 0.9800
C10 H10A 0.9600
C10 H10B 0.9600
C10 H10C 0.9600
C11 O4 1.455(6)
C11 C12 1.519(7)
C11 H11 0.9800
C12 H12A 0.9600
C12 H12B 0.9600
C12 H12C 0.9600
O4 C13 1.327(6)
C13 O5 1.212(7)
C13 C14 1.500(8)
C14 C18 1.358(8)
C14 C15 1.391(8)
C15 C16 1.373(8)
C15 H15 0.9300
C16 N2 1.331(8)
C16 H16 0.9300
N2 C17 1.329(8)
C17 C18 1.380(8)
C17 H17 0.9300
C18 H18 0.9300

loop_
_geom_torsion_atom_site_label_1
_geom_torsion_atom_site_label_2
_geom_torsion_atom_site_label_3
_geom_torsion_atom_site_label_4
_geom_torsion
C11 C1 C2 O1 -15.3(6)
C9 C1 C2 O1 -135.9(5)
C11 C1 C2 C3 -136.7(5)
C9 C1 C2 C3 102.7(5)
C11 C1 C2 C5 105.8(5)
C9 C1 C2 C5 -14.8(5)
O1 C2 C3 O2 37.6(7)
C5 C2 C3 O2 -86.4(7)
C1 C2 C3 O2 159.9(6)
O1 C2 C3 O3 -143.5(4)
C5 C2 C3 O3 92.5(5)
C1 C2 C3 O3 -21.2(6)
O2 C3 O3 C4 1.7(8)
C2 C3 O3 C4 -177.2(5)
O1 C2 C5 N1 123.0(5)
C3 C2 C5 N1 -116.7(5)
C1 C2 C5 N1 5.1(6)
O1 C2 C5 C6 -54.0(10)
C3 C2 C5 C6 66.2(9)
C1 C2 C5 C6 -171.9(7)
N1 C5 C6 C7 -1.8(7)
C2 C5 C6 C7 175.3(7)
C5 C6 C7 C8 1.2(7)
C5 C6 C7 Br1 -176.9(4)
C6 C7 C8 N1 -0.2(7)
Br1 C7 C8 N1 178.0(4)
C6 C7 C8 Br2 -175.3(5)
Br1 C7 C8 Br2 2.9(9)
C7 C8 N1 C5 -0.9(7)
Br2 C8 N1 C5 174.7(4)
C7 C8 N1 C9 173.9(6)
Br2 C8 N1 C9 -10.5(9)
C6 C5 N1 C8 1.7(7)
C2 C5 N1 C8 -176.3(5)
C6 C5 N1 C9 -174.3(5)
C2 C5 N1 C9 7.7(7)
C8 N1 C9 C10 -68.6(8)
C5 N1 C9 C10 105.9(6)
C8 N1 C9 C1 168.9(6)
C5 N1 C9 C1 -16.6(6)
C11 C1 C9 N1 -103.0(5)
C2 C1 C9 N1 18.6(5)
C11 C1 C9 C10 137.2(5)
C2 C1 C9 C10 -101.2(5)
C9 C1 C11 O4 50.2(5)
C2 C1 C11 O4 -68.7(5)
C9 C1 C11 C12 -71.3(6)
C2 C1 C11 C12 169.8(4)
C12 C11 O4 C13 -89.1(6)
C1 C11 O4 C13 147.4(4)
C11 O4 C13 O5 10.7(8)
C11 O4 C13 C14 -168.2(4)
O5 C13 C14 C18 -147.2(6)
O4 C13 C14 C18 31.7(7)
O5 C13 C14 C15 28.4(8)
O4 C13 C14 C15 -152.7(5)
C18 C14 C15 C16 -0.9(8)
C13 C14 C15 C16 -176.7(5)
C14 C15 C16 N2 4.6(9)
C15 C16 N2 C17 -4.1(9)
C16 N2 C17 C18 0.0(9)
C15 C14 C18 C17 -2.8(9)
C13 C14 C18 C17 172.9(6)
N2 C17 C18 C14 3.4(9)
